data_7217597
loop_
_publ_author_name
'Zhou, Wei-Li'
'Liang, Jun'
'Qin, Chao'
'Shao, Kui-Zhan'
'Wang, Fang-Ming'
'Su, Zhong-Min'

_publ_section_title
;
 Syntheses, crystal structures and properties of inorganic--organic
 hybrids constructed from Keggin-type polyoxometalates and silver
 coordination compounds
;
_journal_issue 32
_journal_name_full CrystEngComm
_journal_page_first 7410
_journal_paper_doi 10.1039/C4CE00633J
_journal_volume 16
_journal_year 2014
_chemical_formula_sum 'C32 H30 Ag5 N10 O43 P W12'
_chemical_formula_weight 4019.18
_chemical_name_systematic
; 
 ? 
;
_space_group_crystal_system monoclinic
_space_group_IT_number 15
_space_group_name_Hall '-C 2yc'
_space_group_name_H-M_alt 'C 1 2/c 1'
_symmetry_space_group_name_Hall '-C 2yc'
_symmetry_space_group_name_H-M 'C 1 2/c 1'
_atom_sites_solution_hydrogens geom
_atom_sites_solution_primary direct
_atom_sites_solution_secondary difmap
_audit_creation_method SHELXL-97
_cell_angle_alpha 90.000(5)
_cell_angle_beta 101.657(5)
_cell_angle_gamma 90.000(5)
_cell_formula_units_Z 4
_cell_length_a 22.902(5)
_cell_length_b 11.913(5)
_cell_length_c 22.594(5)
_cell_measurement_reflns_used 14776
_cell_measurement_temperature 293(2)
_cell_measurement_theta_max 25.00
_cell_measurement_theta_min 1.94
_cell_volume 6037(3)
_computing_cell_refinement 'Bruker SAINT'
_computing_data_collection 'Bruker APEX2'
_computing_data_reduction 'Bruker SAINT'
_computing_structure_refinement 'SHELXL-97 (Sheldrick, 2008)'
_computing_structure_solution 'SHELXS-97 (Sheldrick, 2008)'
_diffrn_ambient_temperature 293(2)
_diffrn_measured_fraction_theta_full 0.998
_diffrn_measured_fraction_theta_max 0.998
_diffrn_measurement_device_type 'Bruker SMART Apex II CCD Detector'
_diffrn_measurement_method \w
_diffrn_radiation_monochromator graphite
_diffrn_radiation_source 'fine-focus sealed tube'
_diffrn_radiation_type MoK\a
_diffrn_radiation_wavelength 0.71069
_diffrn_reflns_av_R_equivalents 0.0624
_diffrn_reflns_av_sigmaI/netI 0.0680
_diffrn_reflns_limit_h_max 26
_diffrn_reflns_limit_h_min -27
_diffrn_reflns_limit_k_max 14
_diffrn_reflns_limit_k_min -8
_diffrn_reflns_limit_l_max 26
_diffrn_reflns_limit_l_min -26
_diffrn_reflns_number 14776
_diffrn_reflns_theta_full 25.00
_diffrn_reflns_theta_max 25.00
_diffrn_reflns_theta_min 1.94
_exptl_absorpt_coefficient_mu 24.474
_exptl_absorpt_correction_T_max 0.0608
_exptl_absorpt_correction_T_min 0.0555
_exptl_absorpt_correction_type multi-scan
_exptl_absorpt_process_details 'SADABS, Sheldrick (2008)'
_exptl_crystal_colour yellow
_exptl_crystal_density_diffrn 4.422
_exptl_crystal_density_method 'not measured'
_exptl_crystal_description block
_exptl_crystal_F_000 7096
_exptl_crystal_size_max 0.28
_exptl_crystal_size_mid 0.26
_exptl_crystal_size_min 0.26
_refine_diff_density_max 2.427
_refine_diff_density_min -3.722
_refine_diff_density_rms 0.404
_refine_ls_extinction_method none
_refine_ls_goodness_of_fit_ref 1.093
_refine_ls_hydrogen_treatment constr
_refine_ls_matrix_type full
_refine_ls_number_parameters 459
_refine_ls_number_reflns 5313
_refine_ls_number_restraints 109
_refine_ls_restrained_S_all 1.102
_refine_ls_R_factor_all 0.0758
_refine_ls_R_factor_gt 0.0548
_refine_ls_shift/su_max 0.001
_refine_ls_shift/su_mean 0.000
_refine_ls_structure_factor_coef Fsqd
_refine_ls_weighting_details 'calc w=1/[\s^2^(Fo^2^)+(0.0277P)^2^+625.6262P] where P=(Fo^2^+2Fc^2^)/3'
_refine_ls_weighting_scheme calc
_refine_ls_wR_factor_gt 0.1123
_refine_ls_wR_factor_ref 0.1207
_reflns_number_gt 4139
_reflns_number_total 5313
_reflns_threshold_expression >2sigma(I)
_cod_duplicate_entry 7216486
_cod_data_source_file c4ce00633j2.cif
_cod_data_source_block 4
_cod_database_code 7217597

loop_
_symmetry_equiv_pos_as_xyz
'x, y, z'
'-x, y, -z+1/2'
'x+1/2, y+1/2, z'
'-x+1/2, y+1/2, -z+1/2'
'-x, -y, -z'
'x, -y, z-1/2'
'-x+1/2, -y+1/2, -z'
'x+1/2, -y+1/2, z-1/2'

loop_
_atom_site_label
_atom_site_type_symbol
_atom_site_fract_x
_atom_site_fract_y
_atom_site_fract_z
_atom_site_U_iso_or_equiv
_atom_site_adp_type
_atom_site_occupancy
_atom_site_symmetry_multiplicity
_atom_site_calc_flag
_atom_site_refinement_flags
_atom_site_disorder_assembly
_atom_site_disorder_group
Ag1 Ag 0.65621(8) 0.98143(16) -0.01043(8) 0.0422(5) Uani 1 1 d . . .
Ag2 Ag 0.99732(8) 0.54129(17) 0.34987(9) 0.0475(5) Uani 1 1 d . . .
Ag3 Ag 1.0000 0.3600(2) 0.2500 0.0340(6) Uani 1 2 d S . .
C1 C 1.1291(9) 0.3213(17) 0.3242(9) 0.030(5) Uani 1 1 d . . .
C2 C 1.1631(11) 0.352(2) 0.3804(12) 0.050(7) Uani 1 1 d . . .
C3 C 1.2204(11) 0.314(2) 0.3992(11) 0.045(6) Uani 1 1 d U . .
H3A H 1.2437 0.3371 0.4357 0.054 Uiso 1 1 calc R . .
C4 C 1.2405(12) 0.245(3) 0.3640(15) 0.068(9) Uani 1 1 d . . .
H4A H 1.2791 0.2187 0.3773 0.081 Uiso 1 1 calc R . .
C5 C 1.2084(11) 0.205(2) 0.3050(16) 0.069(10) Uani 1 1 d . . .
H5A H 1.2253 0.1548 0.2818 0.082 Uiso 1 1 calc R . .
C6 C 1.1520(9) 0.2460(16) 0.2863(10) 0.030(5) Uani 1 1 d . . .
H6A H 1.1291 0.2248 0.2491 0.036 Uiso 1 1 calc R . .
C7 C 0.8740(10) 0.5631(19) 0.2669(10) 0.035(5) Uani 1 1 d . . .
H7A H 0.8708 0.4891 0.2789 0.042 Uiso 1 1 calc R . .
C8 C 0.8273(9) 0.6115(18) 0.2231(9) 0.030(5) Uani 1 1 d . . .
H8A H 0.7950 0.5677 0.2049 0.036 Uiso 1 1 calc R . .
C9 C 0.8298(9) 0.7231(19) 0.2076(9) 0.029(5) Uani 1 1 d . . .
C10 C 0.8786(8) 0.7830(18) 0.2352(9) 0.026(4) Uani 1 1 d . . .
H10A H 0.8821 0.8588 0.2267 0.031 Uiso 1 1 calc R . .
C11 C 0.9224(9) 0.7294(18) 0.2758(8) 0.028(5) Uani 1 1 d U . .
H11A H 0.9549 0.7722 0.2944 0.034 Uiso 1 1 calc R . .
C12 C 0.7179(9) 0.778(2) 0.0645(10) 0.038(6) Uani 1 1 d . . .
H12A H 0.7023 0.7405 0.0289 0.045 Uiso 1 1 calc R . .
C13 C 0.7568(8) 0.7188(19) 0.1091(9) 0.028(5) Uani 1 1 d . . .
H13A H 0.7649 0.6432 0.1043 0.033 Uiso 1 1 calc R . .
C14 C 0.7832(9) 0.7770(18) 0.1613(9) 0.028(5) Uani 1 1 d . . .
C15 C 0.7653(11) 0.886(2) 0.1663(9) 0.040(6) Uani 1 1 d . . .
H15A H 0.7801 0.9259 0.2014 0.047 Uiso 1 1 calc R . .
C16 C 0.7256(11) 0.937(2) 0.1199(10) 0.044(6) Uani 1 1 d U . .
H16A H 0.7151 1.0110 0.1243 0.052 Uiso 1 1 calc R . .
N1 N 1.0753(7) 0.3705(13) 0.3172(7) 0.024(4) Uani 1 1 d . . .
N2 N 1.0752(7) 0.4355(14) 0.3670(7) 0.025(4) Uani 1 1 d U . .
N3 N 1.1290(7) 0.4249(14) 0.4062(8) 0.031(4) Uani 1 1 d . . .
N4 N 0.9223(8) 0.6223(17) 0.2908(7) 0.037(5) Uani 1 1 d . . .
N5 N 0.7017(8) 0.8823(16) 0.0684(7) 0.032(4) Uani 1 1 d . . .
P1 P 0.5000 1.5000 0.0000 0.0196(15) Uani 1 2 d S . .
W1 W 0.61807(3) 1.49822(7) 0.12979(3) 0.02009(19) Uani 1 1 d U . .
W2 W 0.57708(4) 1.24523(9) 0.04699(4) 0.0340(2) Uani 1 1 d . . .
W3 W 0.65019(3) 1.46249(8) -0.01699(4) 0.0282(2) Uani 1 1 d . . .
W4 W 0.57147(4) 1.71253(10) -0.06845(4) 0.0468(3) Uani 1 1 d . . .
W5 W 0.54443(4) 1.75445(9) 0.07954(4) 0.0374(3) Uani 1 1 d . . .
W6 W 0.46798(4) 1.54452(8) 0.14569(3) 0.0316(2) Uani 1 1 d . . .
O1 O 0.5585(11) 1.461(2) 0.0300(11) 0.019(3) Uani 0.50 1 d PU . .
O2 O 0.4943(11) 1.361(2) 0.0038(11) 0.019(3) Uani 0.50 1 d PU . .
O3 O 0.4535(11) 1.487(2) 0.0422(10) 0.019(3) Uani 0.50 1 d PU . .
O4 O 0.4751(11) 1.457(2) -0.0601(10) 0.019(3) Uani 0.50 1 d PU . .
O5 O 0.6740(6) 1.5038(11) 0.1898(5) 0.0254(18) Uani 1 1 d U . .
O6 O 0.5503(7) 1.4981(14) 0.1639(8) 0.048(4) Uani 1 1 d . A .
O7 O 0.6045(7) 1.6555(13) 0.1148(8) 0.051(5) Uani 1 1 d . A .
O8 O 0.6602(8) 1.5026(14) 0.0641(7) 0.049(5) Uani 1 1 d . A .
O9 O 0.6073(8) 1.3445(12) 0.1124(7) 0.049(5) Uani 1 1 d . . .
O10 O 0.5060(9) 1.233(2) 0.0813(9) 0.075(6) Uani 1 1 d U . .
O11 O 0.6131(8) 1.1238(13) 0.0701(7) 0.047(4) Uani 1 1 d . . .
O12 O 0.6292(8) 1.3171(12) 0.0051(7) 0.043(4) Uani 1 1 d . A .
O13 O 0.7205(7) 1.4472(15) -0.0244(7) 0.047(5) Uani 1 1 d . A .
O14A O 0.6251(11) 1.624(2) -0.0264(11) 0.019(4) Uani 0.50 1 d PU A 1
O16A O 0.4558(16) 1.606(3) 0.2178(16) 0.032(5) Uani 0.40 1 d PU A 1
O14B O 0.6442(11) 1.610(2) -0.0478(11) 0.019(4) Uani 0.50 1 d PU A 2
O16B O 0.4456(11) 1.545(2) 0.2090(11) 0.032(5) Uani 0.60 1 d PU A 2
O15 O 0.4513(9) 1.3858(16) 0.1322(9) 0.068(5) Uani 1 1 d U . .
O17 O 0.3949(9) 1.5714(17) 0.0950(9) 0.076(6) Uani 1 1 d U . .
O18 O 0.4958(7) 1.6856(14) 0.1279(9) 0.055(5) Uani 1 1 d . A .
O19 O 0.4720(10) 1.799(2) 0.0263(9) 0.087(7) Uani 1 1 d U . .
O20 O 0.5800(10) 1.767(2) 0.0118(9) 0.082(6) Uani 1 1 d U A .
O21 O 0.6058(6) 1.8154(12) -0.1000(6) 0.030(3) Uani 1 1 d . A .
O22 O 0.5649(7) 1.8752(12) 0.1181(9) 0.054(5) Uani 1 1 d . A .

loop_
_atom_site_aniso_label
_atom_site_aniso_U_11
_atom_site_aniso_U_22
_atom_site_aniso_U_33
_atom_site_aniso_U_23
_atom_site_aniso_U_13
_atom_site_aniso_U_12
Ag1 0.0389(11) 0.0449(12) 0.0324(9) 0.0090(8) -0.0173(8) 0.0005(8)
Ag2 0.0356(11) 0.0462(12) 0.0506(11) -0.0039(9) -0.0151(9) 0.0167(8)
Ag3 0.0193(12) 0.0454(15) 0.0286(12) 0.000 -0.0157(9) 0.000
C1 0.029(12) 0.021(12) 0.033(11) -0.002(9) -0.008(9) 0.000(9)
C2 0.030(14) 0.047(17) 0.062(17) -0.003(13) -0.013(12) 0.014(12)
C3 0.043(7) 0.041(7) 0.048(7) -0.004(5) 0.004(5) 0.000(5)
C4 0.022(14) 0.07(2) 0.10(2) 0.002(18) -0.013(15) -0.004(13)
C5 0.027(14) 0.030(16) 0.15(3) -0.028(17) 0.029(17) 0.001(11)
C6 0.028(12) 0.015(11) 0.051(13) -0.005(9) 0.015(10) -0.003(9)
C7 0.037(14) 0.028(13) 0.038(12) 0.001(10) 0.004(10) 0.012(10)
C8 0.016(11) 0.030(13) 0.042(12) -0.004(10) -0.002(9) 0.010(9)
C9 0.016(10) 0.042(14) 0.026(11) 0.000(9) -0.003(8) 0.011(9)
C10 0.017(10) 0.029(12) 0.031(11) -0.001(9) 0.005(9) -0.001(8)
C11 0.029(8) 0.027(8) 0.021(7) -0.006(7) -0.011(7) -0.002(7)
C12 0.015(11) 0.062(18) 0.034(12) -0.002(11) -0.001(9) 0.007(11)
C13 0.012(10) 0.037(13) 0.033(11) -0.008(9) 0.000(8) -0.002(9)
C14 0.030(12) 0.030(13) 0.027(11) 0.003(9) 0.011(9) -0.002(9)
C15 0.049(15) 0.049(16) 0.015(10) -0.006(10) -0.006(10) 0.006(12)
C16 0.050(10) 0.038(9) 0.038(9) 0.002(8) -0.005(8) 0.014(8)
N1 0.013(8) 0.018(9) 0.037(10) 0.008(7) -0.001(7) 0.006(7)
N2 0.019(7) 0.024(7) 0.026(7) -0.004(6) -0.008(6) -0.003(6)
N3 0.026(10) 0.020(10) 0.040(10) -0.007(8) -0.012(8) 0.009(7)
N4 0.028(10) 0.059(14) 0.022(9) 0.014(9) 0.004(8) 0.010(9)
N5 0.028(10) 0.044(12) 0.020(9) 0.014(8) -0.004(7) 0.009(9)
P1 0.012(3) 0.030(4) 0.016(3) 0.004(3) -0.001(3) -0.004(3)
W1 0.0141(4) 0.0302(5) 0.0128(3) -0.0017(3) -0.0048(3) 0.0036(3)
W2 0.0158(4) 0.0595(7) 0.0259(4) 0.0177(4) 0.0021(3) 0.0137(4)
W3 0.0106(4) 0.0344(5) 0.0358(5) 0.0138(4) -0.0041(3) 0.0013(3)
W4 0.0219(5) 0.0798(8) 0.0325(5) 0.0307(5) -0.0091(4) -0.0214(5)
W5 0.0207(5) 0.0649(7) 0.0238(4) -0.0175(4) -0.0017(4) -0.0099(4)
W6 0.0349(5) 0.0462(6) 0.0107(4) -0.0007(4) -0.0025(3) -0.0103(4)
O1 0.018(3) 0.020(4) 0.019(3) 0.000(2) 0.002(2) 0.001(2)
O2 0.018(3) 0.020(4) 0.019(3) 0.000(2) 0.002(2) 0.001(2)
O3 0.018(3) 0.020(4) 0.019(3) 0.000(2) 0.002(2) 0.001(2)
O4 0.018(3) 0.020(4) 0.019(3) 0.000(2) 0.002(2) 0.001(2)
O5 0.021(2) 0.028(3) 0.021(2) 0.002(2) -0.0084(15) -0.003(2)
O6 0.045(10) 0.038(10) 0.072(12) -0.024(9) 0.037(9) -0.010(8)
O7 0.038(10) 0.029(10) 0.097(14) -0.021(9) 0.042(10) 0.000(7)
O8 0.064(12) 0.040(10) 0.056(11) 0.005(8) 0.042(9) 0.010(9)
O9 0.086(14) 0.012(8) 0.064(11) 0.001(7) 0.051(10) 0.011(8)
O10 0.052(9) 0.118(11) 0.059(9) 0.005(8) 0.022(7) -0.005(8)
O11 0.069(12) 0.031(10) 0.036(9) -0.001(7) -0.001(8) 0.014(8)
O12 0.081(13) 0.018(9) 0.038(9) 0.001(7) 0.032(9) 0.011(8)
O13 0.026(9) 0.084(13) 0.034(8) -0.022(8) 0.015(7) -0.019(8)
O14A 0.018(5) 0.019(5) 0.019(5) -0.001(3) 0.004(3) 0.000(3)
O16A 0.032(5) 0.032(5) 0.032(5) 0.0000(7) 0.0065(12) 0.0001(7)
O14B 0.018(5) 0.019(5) 0.019(5) -0.001(3) 0.004(3) 0.000(3)
O16B 0.032(5) 0.032(5) 0.032(5) 0.0000(7) 0.0065(12) 0.0001(7)
O15 0.067(9) 0.053(9) 0.067(9) 0.017(7) -0.023(7) -0.007(7)
O17 0.080(9) 0.063(9) 0.066(9) 0.009(7) -0.031(7) -0.012(8)
O18 0.033(10) 0.034(11) 0.100(15) -0.030(9) 0.021(10) 0.000(7)
O19 0.071(10) 0.130(11) 0.061(9) 0.006(8) 0.020(8) 0.000(8)
O20 0.064(9) 0.122(11) 0.063(9) 0.004(8) 0.017(8) -0.001(8)
O21 0.023(8) 0.032(9) 0.031(8) 0.010(6) -0.001(6) 0.009(6)
O22 0.032(9) 0.011(8) 0.110(15) -0.005(9) -0.006(9) -0.002(6)

loop_
_atom_type_symbol
_atom_type_description
_atom_type_scat_dispersion_real
_atom_type_scat_dispersion_imag
_atom_type_scat_source
C C 0.0033 0.0016 'International Tables Vol C Tables 4.2.6.8 and 6.1.1.4'
H H 0.0000 0.0000 'International Tables Vol C Tables 4.2.6.8 and 6.1.1.4'
N N 0.0061 0.0033 'International Tables Vol C Tables 4.2.6.8 and 6.1.1.4'
O O 0.0106 0.0060 'International Tables Vol C Tables 4.2.6.8 and 6.1.1.4'
P P 0.1023 0.0942 'International Tables Vol C Tables 4.2.6.8 and 6.1.1.4'
Ag Ag -0.8971 1.1015 'International Tables Vol C Tables 4.2.6.8 and 6.1.1.4'
W W -0.8490 6.8722 'International Tables Vol C Tables 4.2.6.8 and 6.1.1.4'

loop_
_geom_angle_atom_site_label_1
_geom_angle_atom_site_label_2
_geom_angle_atom_site_label_3
_geom_angle
_geom_angle_site_symmetry_1
_geom_angle_site_symmetry_3
N3 Ag1 N5 168.2(7) 8_465 .
N2 Ag2 N4 153.1(6) . .
N2 Ag2 Ag3 65.8(4) . .
N4 Ag2 Ag3 89.6(5) . .
N1 Ag3 N1 173.0(9) . 2_755
N1 Ag3 Ag2 64.1(4) . .
N1 Ag3 Ag2 110.7(4) 2_755 .
N1 Ag3 Ag2 110.7(4) . 2_755
N1 Ag3 Ag2 64.1(4) 2_755 2_755
Ag2 Ag3 Ag2 92.83(10) . 2_755
N1 C1 C2 108.8(19) . .
N1 C1 C6 130.5(19) . .
C2 C1 C6 121(2) . .
C3 C2 N3 132(2) . .
C3 C2 C1 121(2) . .
N3 C2 C1 106.9(19) . .
C4 C3 C2 117(2) . .
C4 C3 H3A 121.4 . .
C2 C3 H3A 121.4 . .
C3 C4 C5 126(2) . .
C3 C4 H4A 116.9 . .
C5 C4 H4A 116.9 . .
C6 C5 C4 116(2) . .
C6 C5 H5A 122.1 . .
C4 C5 H5A 122.1 . .
C5 C6 C1 119(2) . .
C5 C6 H6A 120.6 . .
C1 C6 H6A 120.6 . .
N4 C7 C8 121(2) . .
N4 C7 H7A 119.5 . .
C8 C7 H7A 119.5 . .
C9 C8 C7 120(2) . .
C9 C8 H8A 119.9 . .
C7 C8 H8A 119.9 . .
C10 C9 C8 117.4(18) . .
C10 C9 C14 120(2) . .
C8 C9 C14 122.4(19) . .
C9 C10 C11 119(2) . .
C9 C10 H10A 120.6 . .
C11 C10 H10A 120.6 . .
N4 C11 C10 125.7(19) . .
N4 C11 H11A 117.2 . .
C10 C11 H11A 117.2 . .
N5 C12 C13 126(2) . .
N5 C12 H12A 117.1 . .
C13 C12 H12A 117.1 . .
C14 C13 C12 117(2) . .
C14 C13 H13A 121.3 . .
C12 C13 H13A 121.3 . .
C15 C14 C13 117(2) . .
C15 C14 C9 122.5(19) . .
C13 C14 C9 121(2) . .
C14 C15 C16 121(2) . .
C14 C15 H15A 119.5 . .
C16 C15 H15A 119.5 . .
N5 C16 C15 122(2) . .
N5 C16 H16A 118.8 . .
C15 C16 H16A 118.8 . .
C1 N1 N2 107.8(15) . .
C1 N1 Ag3 132.2(14) . .
N2 N1 Ag3 120.0(11) . .
N1 N2 N3 109.2(15) . .
N1 N2 Ag2 108.9(11) . .
N3 N2 Ag2 140.7(12) . .
N2 N3 C2 107.3(16) . .
N2 N3 Ag1 125.2(12) . 8_566
C2 N3 Ag1 127.3(14) . 8_566
C11 N4 C7 116.9(18) . .
C11 N4 Ag2 123.0(15) . .
C7 N4 Ag2 120.1(16) . .
C12 N5 C16 116.2(18) . .
C12 N5 Ag1 123.3(14) . .
C16 N5 Ag1 118.8(15) . .
O1 P1 O1 180.000(5) 5_685 .
O1 P1 O4 118.4(13) 5_685 5_685
O1 P1 O4 61.6(13) . 5_685
O1 P1 O4 61.6(13) 5_685 .
O1 P1 O4 118.4(13) . .
O4 P1 O4 180.0(18) 5_685 .
O1 P1 O3 68.8(13) 5_685 .
O1 P1 O3 111.2(13) . .
O4 P1 O3 69.7(13) 5_685 .
O4 P1 O3 110.3(13) . .
O1 P1 O3 111.2(13) 5_685 5_685
O1 P1 O3 68.8(13) . 5_685
O4 P1 O3 110.3(13) 5_685 5_685
O4 P1 O3 69.7(13) . 5_685
O3 P1 O3 180(2) . 5_685
O1 P1 O2 74.4(13) 5_685 5_685
O1 P1 O2 105.6(13) . 5_685
O4 P1 O2 71.4(13) 5_685 5_685
O4 P1 O2 108.6(13) . 5_685
O3 P1 O2 101.3(12) . 5_685
O3 P1 O2 78.7(12) 5_685 5_685
O1 P1 O2 105.6(13) 5_685 .
O1 P1 O2 74.4(13) . .
O4 P1 O2 108.6(13) 5_685 .
O4 P1 O2 71.4(13) . .
O3 P1 O2 78.7(12) . .
O3 P1 O2 101.3(12) 5_685 .
O2 P1 O2 180.000(4) 5_685 .
O5 W1 O6 103.4(7) . .
O5 W1 O9 104.8(7) . .
O6 W1 O9 90.0(7) . .
O5 W1 O7 100.1(7) . .
O6 W1 O7 87.5(7) . .
O9 W1 O7 154.9(8) . .
O5 W1 O8 101.7(7) . .
O6 W1 O8 154.8(8) . .
O9 W1 O8 86.0(7) . .
O7 W1 O8 85.8(7) . .
O5 W1 O1 163.1(7) . .
O6 W1 O1 91.4(8) . .
O9 W1 O1 66.6(8) . .
O7 W1 O1 88.5(8) . .
O8 W1 O1 64.2(8) . .
O5 W1 O4 160.7(7) . 5_685
O6 W1 O4 64.9(8) . 5_685
O9 W1 O4 90.9(8) . 5_685
O7 W1 O4 65.5(8) . 5_685
O8 W1 O4 90.3(8) . 5_685
O1 W1 O4 35.6(8) . 5_685
O11 W2 O12 103.1(8) . .
O11 W2 O19 101.5(9) . 5_685
O12 W2 O19 90.7(8) . 5_685
O11 W2 O9 102.2(7) . .
O12 W2 O9 86.6(7) . .
O19 W2 O9 156.1(9) 5_685 .
O11 W2 O10 102.0(9) . .
O12 W2 O10 154.8(8) . .
O19 W2 O10 86.0(9) 5_685 .
O9 W2 O10 86.5(8) . .
O11 W2 O2 156.3(8) . .
O12 W2 O2 93.6(8) . .
O19 W2 O2 61.2(10) 5_685 .
O9 W2 O2 95.3(8) . .
O10 W2 O2 63.0(9) . .
O13 W3 O8 101.5(7) . .
O13 W3 O14B 93.7(10) . .
O8 W3 O14B 96.4(9) . .
O13 W3 O12 103.3(8) . .
O8 W3 O12 87.9(7) . .
O14B W3 O12 161.4(10) . .
O13 W3 O17 103.9(9) . 5_685
O8 W3 O17 154.7(9) . 5_685
O14B W3 O17 82.5(10) . 5_685
O12 W3 O17 86.0(8) . 5_685
O13 W3 O14A 110.8(10) . .
O8 W3 O14A 80.4(9) . .
O14B W3 O14A 21.4(8) . .
O12 W3 O14A 145.4(9) . .
O17 W3 O14A 90.9(9) 5_685 .
O13 W3 O3 159.1(8) . 5_685
O8 W3 O3 95.1(8) . 5_685
O14B W3 O3 71.7(10) . 5_685
O12 W3 O3 89.9(8) . 5_685
O17 W3 O3 60.4(9) 5_685 5_685
O14A W3 O3 59.3(9) . 5_685
O21 W4 O14A 109.3(10) . .
O21 W4 O15 102.3(8) . 5_685
O14A W4 O15 95.7(10) . 5_685
O21 W4 O10 101.1(8) . 5_685
O14A W4 O10 147.3(10) . 5_685
O15 W4 O10 89.3(9) 5_685 5_685
O21 W4 O20 100.7(9) . .
O14A W4 O20 76.2(11) . .
O15 W4 O20 156.9(9) 5_685 .
O10 W4 O20 86.6(9) 5_685 .
O21 W4 O14B 96.0(9) . .
O14A W4 O14B 20.5(9) . .
O15 W4 O14B 83.5(9) 5_685 .
O10 W4 O14B 162.5(10) 5_685 .
O20 W4 O14B 93.8(10) . .
O21 W4 O2 154.2(8) . 5_685
O14A W4 O2 84.9(10) . 5_685
O15 W4 O2 97.3(9) 5_685 5_685
O10 W4 O2 62.3(8) 5_685 5_685
O20 W4 O2 60.9(9) . 5_685
O14B W4 O2 102.7(9) . 5_685
O22 W5 O7 102.3(7) . .
O22 W5 O20 103.2(10) . .
O7 W5 O20 89.7(9) . .
O22 W5 O18 101.8(8) . .
O7 W5 O18 87.1(7) . .
O20 W5 O18 154.9(9) . .
O22 W5 O19 101.6(9) . .
O7 W5 O19 156.1(9) . .
O20 W5 O19 85.9(9) . .
O18 W5 O19 87.0(8) . .
O22 W5 O2 157.6(9) . 5_685
O7 W5 O2 95.7(8) . 5_685
O20 W5 O2 63.4(9) . 5_685
O18 W5 O2 92.2(8) . 5_685
O19 W5 O2 61.4(9) . 5_685
O16B W6 O17 98.0(11) . .
O16B W6 O16A 24.5(12) . .
O17 W6 O16A 101.4(13) . .
O16B W6 O18 111.8(11) . .
O17 W6 O18 90.9(8) . .
O16A W6 O18 87.4(13) . .
O16B W6 O6 106.5(10) . .
O17 W6 O6 154.5(9) . .
O16A W6 O6 103.8(12) . .
O18 W6 O6 86.8(7) . .
O16B W6 O15 93.1(11) . .
O17 W6 O15 86.9(8) . .
O16A W6 O15 117.4(14) . .
O18 W6 O15 155.1(8) . .
O6 W6 O15 84.6(7) . .
O16B W6 O3 149.4(11) . .
O17 W6 O3 61.0(9) . .
O16A W6 O3 162.4(13) . .
O18 W6 O3 91.8(8) . .
O6 W6 O3 93.6(7) . .
O15 W6 O3 65.5(8) . .
P1 O1 O4 59.3(13) . 5_685
P1 O1 O3 59.0(12) . 5_685
O4 O1 O3 101.7(18) 5_685 5_685
P1 O1 W1 131.9(14) . .
O4 O1 W1 72.6(13) 5_685 .
O3 O1 W1 140.3(16) 5_685 .
P1 O2 W5 124.0(12) . 5_685
P1 O2 W2 122.1(12) . .
W5 O2 W2 97.5(9) 5_685 .
P1 O2 W4 116.6(12) . 5_685
W5 O2 W4 95.2(9) 5_685 5_685
W2 O2 W4 94.8(8) . 5_685
P1 O3 O1 52.2(11) . 5_685
P1 O3 O4 51.9(11) . 5_685
O1 O3 O4 92.7(16) 5_685 5_685
P1 O3 W6 125.9(13) . .
O1 O3 W6 142.4(16) 5_685 .
O4 O3 W6 74.1(11) 5_685 .
P1 O3 W3 126.2(13) . 5_685
O1 O3 W3 74.0(12) 5_685 5_685
O4 O3 W3 143.3(16) 5_685 5_685
W6 O3 W3 95.5(8) . 5_685
P1 O4 O1 59.0(13) . 5_685
P1 O4 O3 58.4(12) . 5_685
O1 O4 O3 101.3(18) 5_685 5_685
P1 O4 W1 130.8(14) . 5_685
O1 O4 W1 71.8(13) 5_685 5_685
O3 O4 W1 136.8(15) 5_685 5_685
W1 O6 W6 140.4(10) . .
W5 O7 W1 140.6(9) . .
W3 O8 W1 140.3(11) . .
W1 O9 W2 141.0(9) . .
W4 O10 W2 139.7(12) 5_685 .
W2 O12 W3 140.7(8) . .
W4 O14A W3 142.1(15) . .
W3 O14B W4 129.7(14) . .
W4 O15 W6 139.0(10) 5_685 .
W6 O17 W3 142.3(14) . 5_685
W6 O18 W5 141.0(9) . .
W2 O19 W5 139.7(14) 5_685 .
W5 O20 W4 140.5(13) . .

loop_
_geom_bond_atom_site_label_1
_geom_bond_atom_site_label_2
_geom_bond_distance
_geom_bond_site_symmetry_2
Ag1 N3 2.169(17) 8_465
Ag1 N5 2.214(16) .
Ag2 N2 2.154(16) .
Ag2 N4 2.177(17) .
Ag2 Ag3 3.133(3) .
Ag3 N1 2.059(15) .
Ag3 N1 2.059(15) 2_755
Ag3 Ag2 3.133(3) 2_755
C1 N1 1.34(2) .
C1 C2 1.40(3) .
C1 C6 1.41(3) .
C2 C3 1.37(3) .
C2 N3 1.38(3) .
C3 C4 1.29(4) .
C3 H3A 0.9300 .
C4 C5 1.47(4) .
C4 H4A 0.9300 .
C5 C6 1.36(3) .
C5 H5A 0.9300 .
C6 H6A 0.9300 .
C7 N4 1.33(3) .
C7 C8 1.42(3) .
C7 H7A 0.9300 .
C8 C9 1.38(3) .
C8 H8A 0.9300 .
C9 C10 1.37(3) .
C9 C14 1.48(3) .
C10 C11 1.37(3) .
C10 H10A 0.9300 .
C11 N4 1.32(3) .
C11 H11A 0.9300 .
C12 N5 1.30(3) .
C12 C13 1.40(3) .
C12 H12A 0.9300 .
C13 C14 1.39(3) .
C13 H13A 0.9300 .
C14 C15 1.37(3) .
C15 C16 1.38(3) .
C15 H15A 0.9300 .
C16 N5 1.35(3) .
C16 H16A 0.9300 .
N1 N2 1.37(2) .
N2 N3 1.37(2) .
N3 Ag1 2.169(17) 8_566
P1 O1 1.45(2) 5_685
P1 O1 1.45(2) .
P1 O4 1.45(2) 5_685
P1 O4 1.45(2) .
P1 O3 1.57(2) .
P1 O3 1.57(2) 5_685
P1 O2 1.67(2) 5_685
P1 O2 1.67(2) .
W1 O5 1.668(12) .
W1 O6 1.867(14) .
W1 O9 1.879(15) .
W1 O7 1.918(17) .
W1 O8 1.926(14) .
W1 O1 2.43(2) .
W1 O4 2.44(2) 5_685
W2 O11 1.695(15) .
W2 O12 1.874(15) .
W2 O19 1.88(2) 5_685
W2 O9 1.910(17) .
W2 O10 1.945(18) .
W2 O2 2.39(2) .
W3 O13 1.662(14) .
W3 O8 1.863(16) .
W3 O14B 1.88(3) .
W3 O12 1.891(15) .
W3 O17 1.897(18) 5_685
W3 O14A 2.01(3) .
W3 O3 2.40(2) 5_685
W4 O21 1.689(14) .
W4 O14A 1.75(3) .
W4 O15 1.85(2) 5_685
W4 O10 1.86(2) 5_685
W4 O20 1.90(2) .
W4 O14B 2.04(3) .
W4 O2 2.46(2) 5_685
W5 O22 1.699(15) .
W5 O7 1.865(18) .
W5 O20 1.88(2) .
W5 O18 1.897(18) .
W5 O19 1.92(2) .
W5 O2 2.36(2) 5_685
W6 O16B 1.61(2) .
W6 O17 1.855(19) .
W6 O16A 1.86(4) .
W6 O18 1.870(18) .
W6 O6 1.928(17) .
W6 O15 1.941(19) .
W6 O3 2.39(2) .
O1 O4 1.49(3) 5_685
O1 O3 1.71(3) 5_685
O2 W5 2.36(2) 5_685
O2 W4 2.46(2) 5_685
O3 O1 1.71(3) 5_685
O3 O4 1.73(3) 5_685
O3 W3 2.40(2) 5_685
O4 O1 1.49(3) 5_685
O4 O3 1.73(3) 5_685
O4 W1 2.44(2) 5_685
O10 W4 1.86(2) 5_685
O15 W4 1.85(2) 5_685
O17 W3 1.897(18) 5_685
O19 W2 1.88(2) 5_685
